data_4328380
loop_
_publ_author_name
'Ewan J. M. Hamilton'
'Hoitung T. Leung'
'Roman G. Kultyshev'
'Xuenian Chen'
'Edward A. Meyers'
'Sheldon G. Shore'

_publ_section_title
;
 Unusual Cationic Tris(Dimethylsulfide)-Substitutedcloso-Boranes:
 Preparation and Characterization of [1,7,9-(Me2S)3-B12H9] BF4 and
 [1,2,10-(Me2S)3-B10H7] BF4
;
_journal_name_full 'Inorganic Chemistry'
_journal_page_first 2374
_journal_page_last 2380
_journal_paper_doi 10.1021/ic2023709
_journal_volume 51
_journal_year 2012
_chemical_formula_moiety 'C6 H27 B12 S3 B F4'
_chemical_formula_sum 'C6 H27 B13 F4 S3'
_chemical_formula_weight 411.99
_chemical_name_systematic
; 
 ? 
;
_space_group_IT_number 2
_symmetry_cell_setting triclinic
_symmetry_space_group_name_Hall '-P 1'
_symmetry_space_group_name_H-M 'P -1'
_atom_sites_solution_hydrogens geom
_atom_sites_solution_primary direct
_atom_sites_solution_secondary difmap
_audit_creation_method SHELXL-97
_cell_angle_alpha 84.9478(6)
_cell_angle_beta 88.4436(6)
_cell_angle_gamma 88.3986(8)
_cell_formula_units_Z 4
_cell_length_a 11.3549(2)
_cell_length_b 13.4361(2)
_cell_length_c 13.7877(2)
_cell_measurement_reflns_used 7309
_cell_measurement_temperature 150(2)
_cell_measurement_theta_max 25.03
_cell_measurement_theta_min 2.04
_cell_volume 2093.89(6)
_computing_structure_refinement 'SHELXL-97 (Sheldrick, 1997)'
_computing_structure_solution 'SHELXS-97 (Sheldrick, 1990)'
_diffrn_ambient_temperature 150(2)
_diffrn_measured_fraction_theta_full 0.997
_diffrn_measured_fraction_theta_max 0.997
_diffrn_radiation_monochromator graphite
_diffrn_radiation_source 'fine-focus sealed tube'
_diffrn_radiation_type MoK\a
_diffrn_radiation_wavelength 0.71073
_diffrn_reflns_av_R_equivalents 0.0316
_diffrn_reflns_av_sigmaI/netI 0.0511
_diffrn_reflns_limit_h_max 13
_diffrn_reflns_limit_h_min -13
_diffrn_reflns_limit_k_max 15
_diffrn_reflns_limit_k_min -15
_diffrn_reflns_limit_l_max 16
_diffrn_reflns_limit_l_min -16
_diffrn_reflns_number 14229
_diffrn_reflns_theta_full 25.03
_diffrn_reflns_theta_max 25.04
_diffrn_reflns_theta_min 2.03
_exptl_absorpt_coefficient_mu 0.377
_exptl_absorpt_correction_T_max 0.98
_exptl_absorpt_correction_T_min 0.96
_exptl_absorpt_correction_type multi-scan
_exptl_absorpt_process_details 'SORTAV (BLESSING, 1995)'
_exptl_crystal_density_diffrn 1.307
_exptl_crystal_F_000 848
_exptl_crystal_size_max 0.12
_exptl_crystal_size_mid 0.08
_exptl_crystal_size_min 0.04
_refine_diff_density_max 0.792
_refine_diff_density_min -0.492
_refine_diff_density_rms 0.062
_refine_ls_extinction_method none
_refine_ls_goodness_of_fit_ref 1.020
_refine_ls_hydrogen_treatment constr
_refine_ls_matrix_type full
_refine_ls_number_parameters 469
_refine_ls_number_reflns 7379
_refine_ls_number_restraints 0
_refine_ls_restrained_S_all 1.020
_refine_ls_R_factor_all 0.0789
_refine_ls_R_factor_gt 0.0502
_refine_ls_shift/su_max 0.001
_refine_ls_shift/su_mean 0.000
_refine_ls_structure_factor_coef Fsqd
_refine_ls_weighting_details 'calc w=1/[\s^2^(Fo^2^)+(0.0519P)^2^+2.7160P] where P=(Fo^2^+2Fc^2^)/3'
_refine_ls_weighting_scheme calc
_refine_ls_wR_factor_gt 0.1148
_refine_ls_wR_factor_ref 0.1286
_reflns_number_gt 5351
_reflns_number_total 7379
_reflns_threshold_expression >2sigma(I)
_cod_data_source_file ic2023709_si_003_2.cif
_cod_data_source_block '[1,7,9-(SMe2)3-B12H9]BF4'
_cod_database_code 4328380

loop_
_symmetry_equiv_pos_as_xyz
'x, y, z'
'-x, -y, -z'

loop_
_atom_site_label
_atom_site_type_symbol
_atom_site_fract_x
_atom_site_fract_y
_atom_site_fract_z
_atom_site_U_iso_or_equiv
_atom_site_adp_type
_atom_site_occupancy
_atom_site_symmetry_multiplicity
_atom_site_calc_flag
_atom_site_refinement_flags
S1 S 0.47002(6) 0.69214(6) 0.58203(6) 0.02696(19) Uani 1 1 d .
C11 C 0.4838(3) 0.7295(3) 0.4554(2) 0.0371(8) Uani 1 1 d .
H11A H 0.4133 0.7684 0.4343 0.056 Uiso 1 1 calc R
H11B H 0.4922 0.6701 0.4191 0.056 Uiso 1 1 calc R
H11C H 0.5534 0.7707 0.4431 0.056 Uiso 1 1 calc R
C12 C 0.4744(3) 0.8103(3) 0.6334(3) 0.0478(10) Uani 1 1 d .
H12A H 0.5431 0.8469 0.6067 0.072 Uiso 1 1 calc R
H12B H 0.4802 0.7989 0.7044 0.072 Uiso 1 1 calc R
H12C H 0.4023 0.8494 0.6173 0.072 Uiso 1 1 calc R
S2 S 1.01113(7) 0.68873(6) 0.58662(6) 0.0304(2) Uani 1 1 d .
C21 C 1.0017(3) 0.7434(3) 0.4654(3) 0.0569(12) Uani 1 1 d .
H21A H 0.9299 0.7855 0.4591 0.085 Uiso 1 1 calc R
H21B H 0.9992 0.6906 0.4208 0.085 Uiso 1 1 calc R
H21C H 1.0707 0.7844 0.4492 0.085 Uiso 1 1 calc R
C22 C 1.0060(4) 0.7955(3) 0.6570(3) 0.0568(11) Uani 1 1 d .
H22A H 1.0802 0.8310 0.6475 0.085 Uiso 1 1 calc R
H22B H 0.9946 0.7732 0.7261 0.085 Uiso 1 1 calc R
H22C H 0.9405 0.8404 0.6357 0.085 Uiso 1 1 calc R
S3 S 0.73906(7) 0.40616(7) 0.85338(6) 0.0389(2) Uani 1 1 d .
C31 C 0.5944(3) 0.4233(3) 0.9071(3) 0.0486(10) Uani 1 1 d .
H31A H 0.5347 0.4110 0.8598 0.073 Uiso 1 1 calc R
H31B H 0.5848 0.4919 0.9255 0.073 Uiso 1 1 calc R
H31C H 0.5850 0.3763 0.9651 0.073 Uiso 1 1 calc R
C32 C 0.7324(4) 0.2827(3) 0.8145(3) 0.0622(12) Uani 1 1 d .
H32A H 0.7209 0.2346 0.8713 0.093 Uiso 1 1 calc R
H32B H 0.8063 0.2663 0.7803 0.093 Uiso 1 1 calc R
H32C H 0.6665 0.2797 0.7705 0.093 Uiso 1 1 calc R
B1 B 0.6171(3) 0.6280(2) 0.6113(2) 0.0223(7) Uani 1 1 d .
B2 B 0.7440(3) 0.6457(3) 0.5354(2) 0.0222(7) Uani 1 1 d .
H2 H 0.7459 0.6986 0.4679 0.027 Uiso 1 1 calc .
B3 B 0.7373(3) 0.6919(3) 0.6547(3) 0.0269(8) Uani 1 1 d .
H3 H 0.7347 0.7737 0.6651 0.032 Uiso 1 1 calc .
B4 B 0.6571(3) 0.6044(3) 0.7335(2) 0.0287(8) Uani 1 1 d .
H4 H 0.6018 0.6285 0.7961 0.034 Uiso 1 1 calc .
B5 B 0.6148(3) 0.5039(3) 0.6623(2) 0.0244(7) Uani 1 1 d .
H5 H 0.5315 0.4625 0.6793 0.029 Uiso 1 1 calc .
B6 B 0.6679(3) 0.5306(3) 0.5401(2) 0.0223(7) Uani 1 1 d .
H6 H 0.6188 0.5081 0.4764 0.027 Uiso 1 1 calc .
B7 B 0.8640(3) 0.6267(3) 0.6130(3) 0.0250(8) Uani 1 1 d .
B8 B 0.8150(3) 0.6032(3) 0.7345(3) 0.0305(8) Uani 1 1 d .
H8 H 0.8640 0.6264 0.7978 0.037 Uiso 1 1 calc .
B9 B 0.7385(3) 0.4898(3) 0.7362(2) 0.0281(8) Uani 1 1 d .
B10 B 0.7456(3) 0.4420(3) 0.6191(3) 0.0254(8) Uani 1 1 d .
H10 H 0.7485 0.3604 0.6081 0.031 Uiso 1 1 calc .
B11 B 0.8251(3) 0.5290(3) 0.5410(2) 0.0230(7) Uani 1 1 d .
H11 H 0.8804 0.5053 0.4781 0.028 Uiso 1 1 calc .
B12 B 0.8690(3) 0.5020(3) 0.6646(2) 0.0257(8) Uani 1 1 d .
H12 H 0.9528 0.4596 0.6833 0.031 Uiso 1 1 calc .
S4 S 0.26740(7) 0.11591(6) 0.67235(6) 0.0299(2) Uani 1 1 d .
C41 C 0.1738(3) 0.0101(3) 0.6745(3) 0.0420(9) Uani 1 1 d .
H41A H 0.1953 -0.0290 0.6196 0.063 Uiso 1 1 calc R
H41B H 0.0915 0.0333 0.6693 0.063 Uiso 1 1 calc R
H41C H 0.1837 -0.0318 0.7358 0.063 Uiso 1 1 calc R
C42 C 0.4094(3) 0.0570(3) 0.6951(3) 0.0401(8) Uani 1 1 d .
H42A H 0.4027 0.0060 0.7501 0.060 Uiso 1 1 calc R
H42B H 0.4652 0.1073 0.7105 0.060 Uiso 1 1 calc R
H42C H 0.4378 0.0256 0.6370 0.060 Uiso 1 1 calc R
S5 S 0.22020(9) 0.12248(7) 1.11758(6) 0.0445(3) Uani 1 1 d .
C51 C 0.1423(7) 0.0135(5) 1.1208(4) 0.141(4) Uani 1 1 d .
H51A H 0.1782 -0.0302 1.0744 0.212 Uiso 1 1 calc R
H51B H 0.0604 0.0296 1.1033 0.212 Uiso 1 1 calc R
H51C H 0.1440 -0.0206 1.1866 0.212 Uiso 1 1 calc R
C52 C 0.3633(5) 0.0775(8) 1.1237(5) 0.229(7) Uani 1 1 d .
H52A H 0.3785 0.0485 1.1900 0.343 Uiso 1 1 calc R
H52B H 0.4172 0.1323 1.1065 0.343 Uiso 1 1 calc R
H52C H 0.3758 0.0260 1.0781 0.343 Uiso 1 1 calc R
S6 S 0.25018(7) 0.49996(6) 0.86684(6) 0.0281(2) Uani 1 1 d .
C61 C 0.2552(3) 0.5392(3) 0.7394(2) 0.0430(9) Uani 1 1 d .
H61A H 0.1798 0.5257 0.7109 0.064 Uiso 1 1 calc R
H61B H 0.3187 0.5024 0.7075 0.064 Uiso 1 1 calc R
H61C H 0.2698 0.6110 0.7301 0.064 Uiso 1 1 calc R
C62 C 0.1165(3) 0.5626(3) 0.9046(3) 0.0407(9) Uani 1 1 d .
H62A H 0.1260 0.6351 0.8947 0.061 Uiso 1 1 calc R
H62B H 0.0999 0.5433 0.9737 0.061 Uiso 1 1 calc R
H62C H 0.0510 0.5435 0.8659 0.061 Uiso 1 1 calc R
B21 B 0.2263(3) 0.1789(3) 0.7872(2) 0.0248(8) Uani 1 1 d .
B22 B 0.1610(3) 0.1170(3) 0.8915(3) 0.0294(8) Uani 1 1 d .
H22 H 0.1437 0.0350 0.8984 0.035 Uiso 1 1 calc .
B23 B 0.3093(3) 0.1632(3) 0.8950(3) 0.0282(8) Uani 1 1 d .
H23 H 0.3882 0.1116 0.9039 0.034 Uiso 1 1 calc .
B24 B 0.3138(3) 0.2779(3) 0.8193(2) 0.0238(7) Uani 1 1 d .
H24 H 0.3957 0.3019 0.7777 0.029 Uiso 1 1 calc .
B25 B 0.1691(3) 0.3029(3) 0.7702(2) 0.0239(7) Uani 1 1 d .
H25 H 0.1572 0.3435 0.6965 0.029 Uiso 1 1 calc .
B26 B 0.0757(3) 0.2032(3) 0.8151(3) 0.0283(8) Uani 1 1 d .
H26 H 0.0026 0.1777 0.7710 0.034 Uiso 1 1 calc .
B27 B 0.2054(3) 0.1832(3) 0.9896(2) 0.0283(8) Uani 1 1 d .
B28 B 0.3008(3) 0.2801(3) 0.9490(3) 0.0270(8) Uani 1 1 d .
H28 H 0.3742 0.3049 0.9931 0.032 Uiso 1 1 calc .
B29 B 0.2131(3) 0.3625(3) 0.8723(2) 0.0242(7) Uani 1 1 d .
B30 B 0.0675(3) 0.3200(3) 0.8691(3) 0.0280(8) Uani 1 1 d .
H30 H -0.0113 0.3718 0.8604 0.034 Uiso 1 1 calc .
B31 B 0.0621(3) 0.2062(3) 0.9436(3) 0.0298(8) Uani 1 1 d .
H31 H -0.0201 0.1823 0.9849 0.036 Uiso 1 1 calc .
B32 B 0.1480(3) 0.3075(3) 0.9794(2) 0.0275(8) Uani 1 1 d .
H32 H 0.1223 0.3501 1.0432 0.033 Uiso 1 1 calc .
B33 B 0.3078(4) 0.7947(3) 0.8770(3) 0.0452(11) Uani 1 1 d .
F1 F 0.24162(17) 0.87264(15) 0.47910(15) 0.0471(5) Uani 1 1 d .
F2 F 0.3090(2) 0.9214(2) 0.32872(17) 0.0802(8) Uani 1 1 d .
F3 F 0.3239(3) 1.0196(2) 0.4511(2) 0.1135(13) Uani 1 1 d .
F4 F 0.1454(3) 0.9908(3) 0.3894(3) 0.1184(13) Uani 1 1 d .
B34 B 0.2540(4) 0.9529(3) 0.4108(3) 0.0428(10) Uani 1 1 d .
F5 F 0.2605(3) 0.7789(4) 0.9659(2) 0.1398(17) Uani 1 1 d .
F6 F 0.3651(3) 0.87942(19) 0.8634(2) 0.0856(9) Uani 1 1 d .
F7 F 0.2235(3) 0.7930(2) 0.8087(2) 0.1137(13) Uani 1 1 d .
F8 F 0.3844(3) 0.7153(2) 0.8677(3) 0.1115(12) Uani 1 1 d .

loop_
_atom_site_aniso_label
_atom_site_aniso_U_11
_atom_site_aniso_U_22
_atom_site_aniso_U_33
_atom_site_aniso_U_23
_atom_site_aniso_U_13
_atom_site_aniso_U_12
S1 0.0217(4) 0.0265(4) 0.0318(4) 0.0012(3) -0.0001(3) 0.0017(3)
C11 0.0328(18) 0.046(2) 0.0306(18) 0.0067(16) -0.0057(14) 0.0068(15)
C12 0.047(2) 0.038(2) 0.060(3) -0.0183(19) -0.0108(19) 0.0147(17)
S2 0.0226(4) 0.0303(4) 0.0389(5) -0.0032(4) -0.0057(3) -0.0047(3)
C21 0.045(2) 0.078(3) 0.045(2) 0.019(2) -0.0047(18) -0.030(2)
C22 0.048(2) 0.047(2) 0.081(3) -0.030(2) 0.003(2) -0.0178(19)
S3 0.0263(4) 0.0567(6) 0.0300(5) 0.0174(4) -0.0021(3) 0.0001(4)
C31 0.0293(19) 0.079(3) 0.034(2) 0.0147(19) 0.0047(15) -0.0021(18)
C32 0.079(3) 0.045(2) 0.057(3) 0.023(2) 0.006(2) 0.008(2)
B1 0.0201(17) 0.0240(18) 0.0224(18) 0.0001(14) -0.0013(13) 0.0007(14)
B2 0.0201(17) 0.0245(18) 0.0221(17) -0.0012(14) -0.0015(13) -0.0017(13)
B3 0.0236(18) 0.0295(19) 0.0281(19) -0.0038(15) -0.0023(15) -0.0012(15)
B4 0.030(2) 0.036(2) 0.0203(18) -0.0015(15) 0.0002(15) 0.0022(16)
B5 0.0221(17) 0.0264(19) 0.0241(18) 0.0018(15) -0.0012(14) -0.0003(14)
B6 0.0213(17) 0.0247(18) 0.0211(17) -0.0016(14) -0.0024(13) -0.0012(14)
B7 0.0215(17) 0.0275(19) 0.0263(18) -0.0011(15) -0.0043(14) -0.0038(14)
B8 0.030(2) 0.040(2) 0.0222(18) -0.0038(16) -0.0056(15) -0.0011(16)
B9 0.0256(19) 0.037(2) 0.0203(18) 0.0059(15) -0.0017(14) 0.0014(15)
B10 0.0245(18) 0.0234(18) 0.0277(19) 0.0012(15) 0.0001(14) -0.0014(14)
B11 0.0218(17) 0.0251(18) 0.0218(17) -0.0005(14) -0.0026(14) 0.0010(14)
B12 0.0222(18) 0.0306(19) 0.0232(18) 0.0041(15) -0.0025(14) -0.0005(14)
S4 0.0411(5) 0.0236(4) 0.0250(4) -0.0019(3) 0.0019(3) -0.0021(3)
C41 0.058(2) 0.0312(19) 0.039(2) -0.0103(16) 0.0022(17) -0.0156(17)
C42 0.043(2) 0.0321(19) 0.045(2) -0.0029(16) 0.0057(16) 0.0078(16)
S5 0.0649(6) 0.0449(5) 0.0229(4) 0.0076(4) -0.0088(4) -0.0116(5)
C51 0.197(7) 0.139(5) 0.083(4) 0.083(4) -0.078(4) -0.128(5)
C52 0.047(3) 0.442(16) 0.151(7) 0.225(9) -0.010(4) 0.023(6)
S6 0.0274(4) 0.0268(4) 0.0303(4) -0.0031(3) -0.0013(3) -0.0018(3)
C61 0.059(2) 0.037(2) 0.0313(19) 0.0062(16) 0.0084(17) -0.0032(17)
C62 0.039(2) 0.0312(19) 0.052(2) -0.0064(17) 0.0113(17) 0.0020(15)
B21 0.0285(19) 0.0240(18) 0.0221(18) -0.0019(14) -0.0019(14) -0.0003(14)
B22 0.0277(19) 0.033(2) 0.0267(19) 0.0013(16) -0.0025(15) -0.0053(15)
B23 0.0255(18) 0.030(2) 0.0283(19) 0.0003(16) -0.0039(15) 0.0017(15)
B24 0.0231(18) 0.0250(18) 0.0231(18) -0.0007(14) -0.0014(14) -0.0007(14)
B25 0.0270(18) 0.0241(18) 0.0206(17) -0.0012(14) -0.0023(14) 0.0003(14)
B26 0.0255(19) 0.032(2) 0.0269(19) 0.0002(16) -0.0034(15) -0.0037(15)
B27 0.035(2) 0.032(2) 0.0170(17) 0.0041(15) -0.0050(15) -0.0052(16)
B28 0.0258(19) 0.031(2) 0.0239(18) -0.0004(15) -0.0039(15) -0.0036(15)
B29 0.0232(18) 0.0261(19) 0.0236(18) -0.0024(15) -0.0019(14) -0.0021(14)
B30 0.0239(18) 0.034(2) 0.0257(19) -0.0022(16) -0.0031(15) -0.0032(15)
B31 0.0274(19) 0.037(2) 0.0255(19) -0.0012(16) 0.0004(15) -0.0054(16)
B32 0.0258(18) 0.035(2) 0.0211(18) -0.0019(15) 0.0007(14) -0.0017(15)
B33 0.048(3) 0.044(3) 0.040(2) 0.017(2) -0.002(2) -0.008(2)
F1 0.0460(12) 0.0480(13) 0.0457(12) 0.0058(10) -0.0011(9) -0.0030(10)
F2 0.0727(17) 0.125(2) 0.0394(14) 0.0031(14) 0.0103(12) 0.0098(16)
F3 0.167(3) 0.088(2) 0.089(2) -0.0134(18) 0.015(2) -0.077(2)
F4 0.0671(19) 0.136(3) 0.136(3) 0.061(2) 0.0121(18) 0.0526(19)
B34 0.041(2) 0.045(3) 0.041(2) 0.003(2) -0.0002(19) 0.001(2)
F5 0.085(2) 0.255(5) 0.065(2) 0.058(3) 0.0161(17) -0.002(3)
F6 0.097(2) 0.0526(16) 0.106(2) 0.0133(15) -0.0211(17) -0.0309(14)
F7 0.135(3) 0.090(2) 0.113(3) 0.0418(19) -0.085(2) -0.039(2)
F8 0.143(3) 0.0598(19) 0.131(3) -0.0061(18) -0.034(2) 0.0270(19)

loop_
_atom_type_symbol
_atom_type_description
_atom_type_scat_dispersion_real
_atom_type_scat_dispersion_imag
_atom_type_scat_source
C C 0.0033 0.0016 'International Tables Vol C Tables 4.2.6.8 and 6.1.1.4'
H H 0.0000 0.0000 'International Tables Vol C Tables 4.2.6.8 and 6.1.1.4'
B B 0.0013 0.0007 'International Tables Vol C Tables 4.2.6.8 and 6.1.1.4'
F F 0.0171 0.0103 'International Tables Vol C Tables 4.2.6.8 and 6.1.1.4'
S S 0.1246 0.1234 'International Tables Vol C Tables 4.2.6.8 and 6.1.1.4'

loop_
_geom_angle_atom_site_label_1
_geom_angle_atom_site_label_2
_geom_angle_atom_site_label_3
_geom_angle
C11 S1 C12 101.51(18)
C11 S1 B1 103.46(15)
C12 S1 B1 105.17(16)
S1 C11 H11A 109.5
S1 C11 H11B 109.5
H11A C11 H11B 109.5
S1 C11 H11C 109.5
H11A C11 H11C 109.5
H11B C11 H11C 109.5
S1 C12 H12A 109.5
S1 C12 H12B 109.5
H12A C12 H12B 109.5
S1 C12 H12C 109.5
H12A C12 H12C 109.5
H12B C12 H12C 109.5
C21 S2 C22 103.0(2)
C21 S2 B7 104.68(16)
C22 S2 B7 104.94(17)
S2 C21 H21A 109.5
S2 C21 H21B 109.5
H21A C21 H21B 109.5
S2 C21 H21C 109.5
H21A C21 H21C 109.5
H21B C21 H21C 109.5
S2 C22 H22A 109.5
S2 C22 H22B 109.5
H22A C22 H22B 109.5
S2 C22 H22C 109.5
H22A C22 H22C 109.5
H22B C22 H22C 109.5
C32 S3 C31 102.1(2)
C32 S3 B9 103.92(18)
C31 S3 B9 104.80(16)
S3 C31 H31A 109.5
S3 C31 H31B 109.5
H31A C31 H31B 109.5
S3 C31 H31C 109.5
H31A C31 H31C 109.5
H31B C31 H31C 109.5
S3 C32 H32A 109.5
S3 C32 H32B 109.5
H32A C32 H32B 109.5
S3 C32 H32C 109.5
H32A C32 H32C 109.5
H32B C32 H32C 109.5
B5 B1 B4 62.5(2)
B5 B1 B2 109.7(2)
B4 B1 B2 110.3(2)
B5 B1 B3 111.1(2)
B4 B1 B3 60.54(19)
B2 B1 B3 61.37(19)
B5 B1 B6 60.71(19)
B4 B1 B6 111.7(2)
B2 B1 B6 60.58(18)
B3 B1 B6 111.0(2)
B5 B1 S1 117.2(2)
B4 B1 S1 119.3(2)
B2 B1 S1 122.8(2)
B3 B1 S1 122.6(2)
B6 B1 S1 118.5(2)
B7 B2 B1 105.6(2)
B7 B2 B6 107.4(2)
B1 B2 B6 60.02(19)
B7 B2 B11 60.46(19)
B1 B2 B11 107.3(2)
B6 B2 B11 59.82(18)
B7 B2 B3 59.67(19)
B1 B2 B3 59.61(18)
B6 B2 B3 109.1(2)
B11 B2 B3 109.5(2)
B7 B2 H2 122.8
B1 B2 H2 123.1
B6 B2 H2 121.4
B11 B2 H2 121.2
B3 B2 H2 120.8
B7 B3 B1 104.3(2)
B7 B3 B4 106.5(2)
B1 B3 B4 59.14(19)
B7 B3 B8 59.2(2)
B1 B3 B8 106.3(2)
B4 B3 B8 60.5(2)
B7 B3 B2 58.66(19)
B1 B3 B2 59.03(18)
B4 B3 B2 107.3(2)
B8 B3 B2 107.0(2)
B7 B3 H3 123.7
B1 B3 H3 123.7
B4 B3 H3 121.8
B8 B3 H3 122.0
B2 B3 H3 122.3
B1 B4 B9 104.1(2)
B1 B4 B3 60.33(19)
B9 B4 B3 106.4(2)
B1 B4 B8 106.7(2)
B9 B4 B8 59.6(2)
B3 B4 B8 59.8(2)
B1 B4 B5 58.64(19)
B9 B4 B5 58.48(19)
B3 B4 B5 107.8(2)
B8 B4 B5 107.3(2)
B1 B4 H4 123.4
B9 B4 H4 123.9
B3 B4 H4 121.5
B8 B4 H4 121.9
B5 B4 H4 122.3
B1 B5 B9 105.0(2)
B1 B5 B6 60.37(19)
B9 B5 B6 107.0(2)
B1 B5 B10 107.1(2)
B9 B5 B10 60.5(2)
B6 B5 B10 59.44(19)
B1 B5 B4 58.86(19)
B9 B5 B4 59.4(2)
B6 B5 B4 108.5(2)
B10 B5 B4 108.9(2)
B1 B5 H5 123.3
B9 B5 H5 123.1
B6 B5 H5 121.6
B10 B5 H5 121.3
B4 B5 H5 121.4
B10 B6 B1 106.9(2)
B10 B6 B5 60.61(19)
B1 B6 B5 58.92(18)
B10 B6 B11 59.54(18)
B1 B6 B11 107.1(2)
B5 B6 B11 108.1(2)
B10 B6 B2 107.6(2)
B1 B6 B2 59.40(18)
B5 B6 B2 107.3(2)
B11 B6 B2 60.23(18)
B10 B6 H6 121.9
B1 B6 H6 122.9
B5 B6 H6 121.8
B11 B6 H6 121.8
B2 B6 H6 122.0
B2 B7 B8 110.6(2)
B2 B7 B12 110.0(2)
B8 B7 B12 62.3(2)
B2 B7 B3 61.67(19)
B8 B7 B3 60.6(2)
B12 B7 B3 111.2(2)
B2 B7 B11 60.82(19)
B8 B7 B11 111.5(2)
B12 B7 B11 60.68(19)
B3 B7 B11 111.4(2)
B2 B7 S2 123.0(2)
B8 B7 S2 119.0(2)
B12 B7 S2 116.7(2)
B3 B7 S2 122.7(2)
B11 B7 S2 118.4(2)
B7 B8 B9 104.3(2)
B7 B8 B3 60.2(2)
B9 B8 B3 106.4(2)
B7 B8 B4 106.7(2)
B9 B8 B4 59.6(2)
B3 B8 B4 59.76(19)
B7 B8 B12 59.06(19)
B9 B8 B12 58.7(2)
B3 B8 B12 108.3(2)
B4 B8 B12 107.7(2)
B7 B8 H8 123.3
B9 B8 H8 123.8
B3 B8 H8 121.6
B4 B8 H8 121.9
B12 B8 H8 121.8
B5 B9 B12 110.4(2)
B5 B9 B4 62.1(2)
B12 B9 B4 111.3(2)
B5 B9 B8 111.2(2)
B12 B9 B8 61.9(2)
B4 B9 B8 60.8(2)
B5 B9 B10 60.90(19)
B12 B9 B10 60.57(19)
B4 B9 B10 111.4(2)
B8 B9 B10 111.0(2)
B5 B9 S3 122.1(2)
B12 B9 S3 119.4(2)
B4 B9 S3 118.3(2)
B8 B9 S3 117.0(2)
B10 B9 S3 122.6(2)
B11 B10 B6 60.53(18)
B11 B10 B9 106.6(2)
B6 B10 B9 105.9(2)
B11 B10 B12 60.49(18)
B6 B10 B12 108.4(2)
B9 B10 B12 58.96(19)
B11 B10 B5 108.3(2)
B6 B10 B5 59.95(19)
B9 B10 B5 58.63(19)
B12 B10 B5 107.3(2)
B11 B10 H10 121.4
B6 B10 H10 121.8
B9 B10 H10 123.7
B12 B10 H10 121.7
B5 B10 H10 122.0
B10 B11 B6 59.92(18)
B10 B11 B7 106.5(2)
B6 B11 B7 106.1(2)
B10 B11 B12 60.37(19)
B6 B11 B12 107.8(2)
B7 B11 B12 58.98(19)
B10 B11 B2 107.7(2)
B6 B11 B2 59.95(18)
B7 B11 B2 58.72(18)
B12 B11 B2 106.9(2)
B10 B11 H11 121.8
B6 B11 H11 122.1
B7 B11 H11 123.4
B12 B11 H11 121.9
B2 B11 H11 122.3
B9 B12 B7 104.5(2)
B9 B12 B10 60.5(2)
B7 B12 B10 106.6(2)
B9 B12 B11 106.7(2)
B7 B12 B11 60.34(19)
B10 B12 B11 59.13(18)
B9 B12 B8 59.3(2)
B7 B12 B8 58.7(2)
B10 B12 B8 108.8(2)
B11 B12 B8 108.4(2)
B9 B12 H12 123.3
B7 B12 H12 123.6
B10 B12 H12 121.5
B11 B12 H12 121.8
B8 B12 H12 121.4
C41 S4 C42 101.94(18)
C41 S4 B21 105.44(16)
C42 S4 B21 105.23(16)
S4 C41 H41A 109.5
S4 C41 H41B 109.5
H41A C41 H41B 109.5
S4 C41 H41C 109.5
H41A C41 H41C 109.5
H41B C41 H41C 109.5
S4 C42 H42A 109.5
S4 C42 H42B 109.5
H42A C42 H42B 109.5
S4 C42 H42C 109.5
H42A C42 H42C 109.5
H42B C42 H42C 109.5
C52 S5 C51 101.9(5)
C52 S5 B27 105.2(2)
C51 S5 B27 105.4(2)
S5 C51 H51A 109.5
S5 C51 H51B 109.5
H51A C51 H51B 109.5
S5 C51 H51C 109.5
H51A C51 H51C 109.5
H51B C51 H51C 109.5
S5 C52 H52A 109.5
S5 C52 H52B 109.5
H52A C52 H52B 109.5
S5 C52 H52C 109.5
H52A C52 H52C 109.5
H52B C52 H52C 109.5
C61 S6 C62 100.93(18)
C61 S6 B29 104.11(16)
C62 S6 B29 105.16(16)
S6 C61 H61A 109.5
S6 C61 H61B 109.5
H61A C61 H61B 109.5
S6 C61 H61C 109.5
H61A C61 H61C 109.5
H61B C61 H61C 109.5
S6 C62 H62A 109.5
S6 C62 H62B 109.5
H62A C62 H62B 109.5
S6 C62 H62C 109.5
H62A C62 H62C 109.5
H62B C62 H62C 109.5
B22 B21 B25 109.8(3)
B22 B21 B26 60.6(2)
B25 B21 B26 60.70(19)
B22 B21 B23 61.90(19)
B25 B21 B23 110.0(2)
B26 B21 B23 110.8(2)
B22 B21 B24 110.5(2)
B25 B21 B24 61.21(19)
B26 B21 B24 110.5(2)
B23 B21 B24 60.33(19)
B22 B21 S4 123.8(2)
B25 B21 S4 116.4(2)
B26 B21 S4 119.0(2)
B23 B21 S4 123.5(2)
B24 B21 S4 118.8(2)
B21 B22 B27 105.0(2)
B21 B22 B26 60.14(19)
B27 B22 B26 106.3(3)
B21 B22 B31 106.8(2)
B27 B22 B31 59.4(2)
B26 B22 B31 59.5(2)
B21 B22 B23 59.61(19)
B27 B22 B23 59.0(2)
B26 B22 B23 108.5(2)
B31 B22 B23 107.8(3)
B21 B22 H22 123.0
B27 B22 H22 123.7
B26 B22 H22 121.7
B31 B22 H22 122.1
B23 B22 H22 121.5
B27 B23 B21 104.4(2)
B27 B23 B24 106.0(2)
B21 B23 B24 59.86(19)
B27 B23 B28 59.2(2)
B21 B23 B28 107.1(2)
B24 B23 B28 60.13(19)
B27 B23 B22 59.4(2)
B21 B23 B22 58.49(19)
B24 B23 B22 107.4(2)
B28 B23 B22 107.9(2)
B27 B23 H23 123.8
B21 B23 H23 123.4
B24 B23 H23 122.0
B28 B23 H23 121.6
B22 B23 H23 122.0
B21 B24 B29 105.1(2)
B21 B24 B23 59.81(19)
B29 B24 B23 106.7(2)
B21 B24 B28 107.1(2)
B29 B24 B28 59.36(19)
B23 B24 B28 60.3(2)
B21 B24 B25 59.24(18)
B29 B24 B25 59.15(18)
B23 B24 B25 108.0(2)
B28 B24 B25 107.8(2)
B21 B24 H24 123.1
B29 B24 H24 123.4
B23 B24 H24 121.6
B28 B24 H24 121.7
B25 B24 H24 121.8
B29 B25 B21 105.8(2)
B29 B25 B30 59.57(18)
B21 B25 B30 107.2(2)
B29 B25 B26 107.1(2)
B21 B25 B26 59.68(19)
B30 B25 B26 60.2(2)
B29 B25 B24 59.67(19)
B21 B25 B24 59.55(19)
B30 B25 B24 108.4(2)
B26 B25 B24 108.3(2)
B29 B25 H25 123.0
B21 B25 H25 122.9
B30 B25 H25 121.6
B26 B25 H25 121.6
B24 B25 H25 121.3
B21 B26 B31 107.1(2)
B21 B26 B22 59.21(19)
B31 B26 B22 60.8(2)
B21 B26 B25 59.62(19)
B31 B26 B25 107.4(2)
B22 B26 B25 107.8(2)
B21 B26 B30 106.9(2)
B31 B26 B30 59.3(2)
B22 B26 B30 108.1(2)
B25 B26 B30 59.85(19)
B21 B26 H26 122.7
B31 B26 H26 122.0
B22 B26 H26 121.4
B25 B26 H26 121.9
B30 B26 H26 122.2
B28 B27 B23 61.2(2)
B28 B27 B32 61.7(2)
B23 B27 B32 111.5(2)
B28 B27 B31 111.4(2)
B23 B27 B31 111.3(2)
B32 B27 B31 61.3(2)
B28 B27 B22 111.4(2)
B23 B27 B22 61.6(2)
B32 B27 B22 111.2(2)
B31 B27 B22 61.0(2)
B28 B27 S5 118.7(2)
B23 B27 S5 122.9(2)
B32 B27 S5 115.9(2)
B31 B27 S5 118.4(2)
B22 B27 S5 122.7(2)
B27 B28 B29 104.1(2)
B27 B28 B24 105.9(2)
B29 B28 B24 59.89(19)
B27 B28 B23 59.6(2)
B29 B28 B23 106.6(2)
B24 B28 B23 59.62(19)
B27 B28 B32 59.4(2)
B29 B28 B32 58.44(19)
B24 B28 B32 107.7(2)
B23 B28 B32 108.4(2)
B27 B28 H28 123.8
B29 B28 H28 123.7
B24 B28 H28 122.1
B23 B28 H28 121.6
B32 B28 H28 121.7
B32 B29 B30 61.19(19)
B32 B29 B28 62.0(2)
B30 B29 B28 111.1(2)
B32 B29 B25 110.7(2)
B30 B29 B25 60.74(19)
B28 B29 B25 110.5(2)
B32 B29 B24 111.2(2)
B30 B29 B24 110.5(2)
B28 B29 B24 60.74(19)
B25 B29 B24 61.18(19)
B32 B29 S6 118.3(2)
B30 B29 S6 123.2(2)
B28 B29 S6 116.0(2)
B25 B29 S6 123.6(2)
B24 B29 S6 119.0(2)
B29 B30 B31 106.9(2)
B29 B30 B25 59.69(19)
B31 B30 B25 107.9(3)
B29 B30 B32 58.87(19)
B31 B30 B32 61.1(2)
B25 B30 B32 108.0(2)
B29 B30 B26 106.9(2)
B31 B30 B26 59.9(2)
B25 B30 B26 59.93(19)
B32 B30 B26 108.8(3)
B29 B30 H30 123.0
B31 B30 H30 121.7
B25 B30 H30 121.8
B32 B30 H30 121.2
B26 B30 H30 121.7
B30 B31 B27 106.4(2)
B30 B31 B26 60.8(2)
B27 B31 B26 106.5(2)
B30 B31 B22 108.3(2)
B27 B31 B22 59.5(2)
B26 B31 B22 59.6(2)
B30 B31 B32 60.0(2)
B27 B31 B32 59.3(2)
B26 B31 B32 108.8(2)
B22 B31 B32 108.3(2)
B30 B31 H31 121.7
B27 B31 H31 123.3
B26 B31 H31 121.7
B22 B31 H31 121.6
B32 B31 H31 121.3
B29 B32 B27 104.6(2)
B29 B32 B30 59.95(19)
B27 B32 B30 105.6(2)
B29 B32 B31 106.1(2)
B27 B32 B31 59.4(2)
B30 B32 B31 58.9(2)
B29 B32 B28 59.60(19)
B27 B32 B28 58.9(2)
B30 B32 B28 108.2(2)
B31 B32 B28 107.6(3)
B29 B32 H32 123.2
B27 B32 H32 123.9
B30 B32 H32 122.2
B31 B32 H32 122.5
B28 B32 H32 121.5
F6 B33 F5 113.2(4)
F6 B33 F7 109.7(3)
F5 B33 F7 110.4(4)
F6 B33 F8 110.0(4)
F5 B33 F8 104.9(4)
F7 B33 F8 108.4(4)
F4 B34 F2 110.0(4)
F4 B34 F1 108.2(3)
F2 B34 F1 109.2(3)
F4 B34 F3 113.1(4)
F2 B34 F3 109.5(4)
F1 B34 F3 106.6(3)

loop_
_geom_bond_atom_site_label_1
_geom_bond_atom_site_label_2
_geom_bond_distance
S1 C11 1.778(3)
S1 C12 1.797(4)
S1 B1 1.895(3)
C11 H11A 0.9800
C11 H11B 0.9800
C11 H11C 0.9800
C12 H12A 0.9800
C12 H12B 0.9800
C12 H12C 0.9800
S2 C21 1.770(4)
S2 C22 1.800(4)
S2 B7 1.900(3)
C21 H21A 0.9800
C21 H21B 0.9800
C21 H21C 0.9800
C22 H22A 0.9800
C22 H22B 0.9800
C22 H22C 0.9800
S3 C32 1.792(4)
S3 C31 1.800(3)
S3 B9 1.885(3)
C31 H31A 0.9800
C31 H31B 0.9800
C31 H31C 0.9800
C32 H32A 0.9800
C32 H32B 0.9800
C32 H32C 0.9800
B1 B5 1.752(5)
B1 B4 1.756(5)
B1 B2 1.766(5)
B1 B3 1.777(5)
B1 B6 1.778(5)
B2 B7 1.755(5)
B2 B6 1.788(5)
B2 B11 1.793(5)
B2 B3 1.808(5)
B2 H2 1.1200
B3 B7 1.773(5)
B3 B4 1.781(5)
B3 B8 1.781(5)
B3 H3 1.1200
B4 B9 1.772(5)
B4 B8 1.794(5)
B4 B5 1.820(5)
B4 H4 1.1200
B5 B9 1.755(5)
B5 B6 1.784(5)
B5 B10 1.796(5)
B5 H5 1.1200
B6 B10 1.774(5)
B6 B11 1.785(5)
B6 H6 1.1200
B7 B8 1.755(5)
B7 B12 1.762(5)
B7 B11 1.786(5)
B8 B9 1.772(5)
B8 B12 1.818(5)
B8 H8 1.1200
B9 B12 1.761(5)
B9 B10 1.788(5)
B10 B11 1.768(5)
B10 B12 1.790(5)
B10 H10 1.1200
B11 B12 1.792(5)
B11 H11 1.1200
B12 H12 1.1200
S4 C41 1.796(3)
S4 C42 1.800(3)
S4 B21 1.902(4)
C41 H41A 0.9800
C41 H41B 0.9800
C41 H41C 0.9800
C42 H42A 0.9800
C42 H42B 0.9800
C42 H42C 0.9800
S5 C52 1.719(6)
S5 C51 1.728(5)
S5 B27 1.888(3)
C51 H51A 0.9800
C51 H51B 0.9800
C51 H51C 0.9800
C52 H52A 0.9800
C52 H52B 0.9800
C52 H52C 0.9800
S6 C61 1.789(3)
S6 C62 1.801(3)
S6 B29 1.901(3)
C61 H61A 0.9800
C61 H61B 0.9800
C61 H61C 0.9800
C62 H62A 0.9800
C62 H62B 0.9800
C62 H62C 0.9800
B21 B22 1.754(5)
B21 B25 1.770(5)
B21 B26 1.771(5)
B21 B23 1.775(5)
B21 B24 1.775(5)
B22 B27 1.774(5)
B22 B26 1.780(5)
B22 B31 1.801(5)
B22 B23 1.815(5)
B22 H22 1.1200
B23 B27 1.768(5)
B23 B24 1.784(5)
B23 B28 1.796(5)
B23 H23 1.1200
B24 B29 1.778(5)
B24 B28 1.793(5)
B24 B25 1.805(5)
B24 H24 1.1200
B25 B29 1.769(5)
B25 B30 1.787(5)
B25 B26 1.789(5)
B25 H25 1.1200
B26 B31 1.777(5)
B26 B30 1.794(5)
B26 H26 1.1200
B27 B28 1.760(5)
B27 B32 1.770(5)
B27 B31 1.772(5)
B28 B29 1.769(5)
B28 B32 1.810(5)
B28 H28 1.1200
B29 B32 1.747(5)
B29 B30 1.767(5)
B30 B31 1.767(5)
B30 B32 1.788(5)
B30 H30 1.1200
B31 B32 1.806(5)
B31 H31 1.1200
B32 H32 1.1200
B33 F6 1.323(5)
B33 F5 1.327(5)
B33 F7 1.363(5)
B33 F8 1.369(6)
F1 B34 1.376(5)
F2 B34 1.371(5)
F3 B34 1.376(5)
F4 B34 1.352(5)
